data_1513651
loop_
_publ_author_name
'Hasegawa, Yasuharu'
'Kehr, Gerald'
'Ehrlich, Stephan'
'Grimme, Stefan'
'Daniliuc, Constantin G.'
'Erker, Gerhard'

_publ_section_title
;
 The frustrated Lewis pair pathway to methylene phosphonium systems
;
_journal_issue 2
_journal_name_full 'Chemical Science'
_journal_page_first 797
_journal_paper_doi 10.1039/c3sc52327f
_journal_volume 5
_journal_year 2014
_chemical_formula_sum 'C22 H35 P'
_chemical_formula_weight 330.47
_chemical_name_systematic
; 
 ? 
;
_space_group_IT_number 61
_symmetry_cell_setting orthorhombic
_symmetry_space_group_name_Hall '-P 2ac 2ab'
_symmetry_space_group_name_H-M 'P b c a'
_atom_sites_solution_hydrogens geom
_atom_sites_solution_primary direct
_atom_sites_solution_secondary difmap
_audit_creation_method SHELXL-97
_cell_angle_alpha 90.00
_cell_angle_beta 90.00
_cell_angle_gamma 90.00
_cell_formula_units_Z 8
_cell_length_a 9.71840(10)
_cell_length_b 11.6807(2)
_cell_length_c 35.4816(5)
_cell_measurement_reflns_used 3820
_cell_measurement_temperature 223(2)
_cell_measurement_theta_max 68.25
_cell_measurement_theta_min 0.88
_cell_volume 4027.79(10)
_computing_cell_refinement 'Collect (Nonius B.V., 1998)'
_computing_data_collection 'Collect (Nonius B.V., 1998)'
_computing_data_reduction 'Denzo-SMN (Otwinowski & Minor, 1997)'
_computing_molecular_graphics 'XP (BrukerAXS, 2000)'
_computing_publication_material 'SHELXL-97 (Sheldrick, 1997)'
_computing_structure_refinement 'SHELXL-97 (Sheldrick, 1997)'
_computing_structure_solution 'SHELXS-97 (Sheldrick, 1990)'
_diffrn_ambient_temperature 223(2)
_diffrn_measured_fraction_theta_full 0.981
_diffrn_measured_fraction_theta_max 0.981
_diffrn_measurement_device_type 'Nonius KappaCCD APEXII'
_diffrn_measurement_method '\w and \f scans'
_diffrn_radiation_monochromator graphite
_diffrn_radiation_source 'fine-focus sealed tube'
_diffrn_radiation_type CuK\a
_diffrn_radiation_wavelength 1.54178
_diffrn_reflns_av_R_equivalents 0.037
_diffrn_reflns_av_sigmaI/netI 0.0184
_diffrn_reflns_limit_h_max 11
_diffrn_reflns_limit_h_min 0
_diffrn_reflns_limit_k_max 13
_diffrn_reflns_limit_k_min 0
_diffrn_reflns_limit_l_max 41
_diffrn_reflns_limit_l_min 0
_diffrn_reflns_number 23395
_diffrn_reflns_theta_full 66.51
_diffrn_reflns_theta_max 66.51
_diffrn_reflns_theta_min 5.19
_exptl_absorpt_coefficient_mu 1.168
_exptl_absorpt_correction_T_max 0.8921
_exptl_absorpt_correction_T_min 0.8000
_exptl_absorpt_correction_type multi-scan
_exptl_absorpt_process_details 'Denzo (Otwinowski, Borek, Majewski & Minor, 2003)'
_exptl_crystal_colour colourless
_exptl_crystal_density_diffrn 1.090
_exptl_crystal_density_method 'not measured'
_exptl_crystal_description plate
_exptl_crystal_F_000 1456
_exptl_crystal_size_max 0.20
_exptl_crystal_size_mid 0.15
_exptl_crystal_size_min 0.10
_refine_diff_density_max 0.247
_refine_diff_density_min -0.200
_refine_diff_density_rms 0.034
_refine_ls_extinction_method none
_refine_ls_goodness_of_fit_ref 1.049
_refine_ls_hydrogen_treatment constr
_refine_ls_matrix_type full
_refine_ls_number_parameters 217
_refine_ls_number_reflns 3477
_refine_ls_number_restraints 0
_refine_ls_restrained_S_all 1.049
_refine_ls_R_factor_all 0.0370
_refine_ls_R_factor_gt 0.0356
_refine_ls_shift/su_max 0.001
_refine_ls_shift/su_mean 0.000
_refine_ls_structure_factor_coef Fsqd
_refine_ls_weighting_details 'calc w=1/[\s^2^(Fo^2^)+(0.0495P)^2^+1.3760P] where P=(Fo^2^+2Fc^2^)/3'
_refine_ls_weighting_scheme calc
_refine_ls_wR_factor_gt 0.0951
_refine_ls_wR_factor_ref 0.0964
_reflns_number_gt 3291
_reflns_number_total 3477
_reflns_threshold_expression >2sigma(I)
_cod_data_source_file c3sc52327f.txt
_cod_data_source_block erk7074
_cod_original_sg_symbol_H-M Pbca
_cod_database_code 1513651

loop_
_symmetry_equiv_pos_as_xyz
'x, y, z'
'-x+1/2, -y, z+1/2'
'-x, y+1/2, -z+1/2'
'x+1/2, -y+1/2, -z'
'-x, -y, -z'
'x-1/2, y, -z-1/2'
'x, -y-1/2, z-1/2'
'-x-1/2, y-1/2, z'

loop_
_atom_site_label
_atom_site_type_symbol
_atom_site_fract_x
_atom_site_fract_y
_atom_site_fract_z
_atom_site_U_iso_or_equiv
_atom_site_adp_type
_atom_site_occupancy
_atom_site_symmetry_multiplicity
_atom_site_calc_flag
_atom_site_refinement_flags
P1 P 0.56167(3) 0.87845(3) 0.306447(9) 0.03064(13) Uani 1 1 d .
C1 C 0.45497(15) 0.76914(13) 0.28083(4) 0.0388(3) Uani 1 1 d .
H1A H 0.3797 0.7420 0.2969 0.047 Uiso 1 1 calc R
H1B H 0.4156 0.8022 0.2578 0.047 Uiso 1 1 calc R
C2 C 0.55021(17) 0.67303(14) 0.27131(4) 0.0426(4) Uani 1 1 d .
H2 H 0.5236 0.6140 0.2548 0.051 Uiso 1 1 calc R
C3 C 0.67273(17) 0.67444(14) 0.28696(4) 0.0439(4) Uani 1 1 d .
H3 H 0.7379 0.6169 0.2820 0.053 Uiso 1 1 calc R
C4 C 0.70379(15) 0.77144(14) 0.31289(4) 0.0426(4) Uani 1 1 d .
H4A H 0.7929 0.8058 0.3066 0.051 Uiso 1 1 calc R
H4B H 0.7068 0.7448 0.3391 0.051 Uiso 1 1 calc R
C11 C 0.47899(13) 0.87515(10) 0.35412(3) 0.0270(3) Uani 1 1 d .
C12 C 0.33388(13) 0.86614(10) 0.35803(3) 0.0274(3) Uani 1 1 d .
C13 C 0.28148(13) 0.81270(11) 0.39029(3) 0.0301(3) Uani 1 1 d .
H13 H 0.1859 0.8018 0.3921 0.036 Uiso 1 1 calc R
C14 C 0.36332(13) 0.77516(11) 0.41969(3) 0.0304(3) Uani 1 1 d .
C15 C 0.50056(14) 0.80857(12) 0.41833(3) 0.0322(3) Uani 1 1 d .
H15 H 0.5564 0.7932 0.4394 0.039 Uiso 1 1 calc R
C16 C 0.55959(13) 0.86346(11) 0.38761(4) 0.0289(3) Uani 1 1 d .
C17 C 0.22444(13) 0.92471(12) 0.33235(3) 0.0312(3) Uani 1 1 d .
C18 C 0.28157(15) 0.99809(13) 0.30022(4) 0.0410(3) Uani 1 1 d .
H18A H 0.3210 0.9488 0.2811 0.062 Uiso 1 1 calc R
H18B H 0.3521 1.0488 0.3100 0.062 Uiso 1 1 calc R
H18C H 0.2078 1.0431 0.2893 0.062 Uiso 1 1 calc R
C19 C 0.11912(15) 0.83973(14) 0.31617(4) 0.0430(4) Uani 1 1 d .
H19A H 0.0465 0.8815 0.3034 0.064 Uiso 1 1 calc R
H19B H 0.0799 0.7948 0.3365 0.064 Uiso 1 1 calc R
H19C H 0.1645 0.7892 0.2984 0.064 Uiso 1 1 calc R
C20 C 0.14656(16) 1.01011(13) 0.35786(4) 0.0420(3) Uani 1 1 d .
H20A H 0.2108 1.0660 0.3678 0.063 Uiso 1 1 calc R
H20B H 0.1037 0.9690 0.3785 0.063 Uiso 1 1 calc R
H20C H 0.0763 1.0490 0.3432 0.063 Uiso 1 1 calc R
C21 C 0.30618(14) 0.71416(12) 0.45469(4) 0.0359(3) Uani 1 1 d .
C22 C 0.16378(17) 0.66242(18) 0.44770(5) 0.0583(5) Uani 1 1 d .
H22A H 0.1350 0.6196 0.4698 0.087 Uiso 1 1 calc R
H22B H 0.1678 0.6116 0.4261 0.087 Uiso 1 1 calc R
H22C H 0.0983 0.7233 0.4428 0.087 Uiso 1 1 calc R
C23 C 0.2963(2) 0.80149(16) 0.48659(4) 0.0608(5) Uani 1 1 d .
H23A H 0.2606 0.7645 0.5090 0.091 Uiso 1 1 calc R
H23B H 0.2350 0.8631 0.4792 0.091 Uiso 1 1 calc R
H23C H 0.3869 0.8324 0.4918 0.091 Uiso 1 1 calc R
C24 C 0.40209(18) 0.61676(15) 0.46672(5) 0.0538(4) Uani 1 1 d .
H24A H 0.4926 0.6475 0.4722 0.081 Uiso 1 1 calc R
H24B H 0.4089 0.5611 0.4465 0.081 Uiso 1 1 calc R
H24C H 0.3654 0.5800 0.4891 0.081 Uiso 1 1 calc R
C25 C 0.70069(13) 0.92244(12) 0.39547(4) 0.0327(3) Uani 1 1 d .
C26 C 0.67847(16) 0.99956(14) 0.43042(4) 0.0449(4) Uani 1 1 d .
H26A H 0.6549 0.9523 0.4520 0.067 Uiso 1 1 calc R
H26B H 0.6043 1.0530 0.4255 0.067 Uiso 1 1 calc R
H26C H 0.7623 1.0416 0.4357 0.067 Uiso 1 1 calc R
C27 C 0.81623(14) 0.83728(14) 0.40503(4) 0.0407(3) Uani 1 1 d .
H27A H 0.8419 0.7953 0.3825 0.061 Uiso 1 1 calc R
H27B H 0.7842 0.7841 0.4241 0.061 Uiso 1 1 calc R
H27C H 0.8955 0.8787 0.4145 0.061 Uiso 1 1 calc R
C28 C 0.74879(15) 1.00375(13) 0.36432(4) 0.0414(3) Uani 1 1 d .
H28A H 0.8248 1.0497 0.3735 0.062 Uiso 1 1 calc R
H28B H 0.6734 1.0535 0.3570 0.062 Uiso 1 1 calc R
H28C H 0.7786 0.9596 0.3427 0.062 Uiso 1 1 calc R

loop_
_atom_site_aniso_label
_atom_site_aniso_U_11
_atom_site_aniso_U_22
_atom_site_aniso_U_33
_atom_site_aniso_U_23
_atom_site_aniso_U_13
_atom_site_aniso_U_12
P1 0.0295(2) 0.0360(2) 0.0265(2) 0.00475(12) 0.00416(12) -0.00057(13)
C1 0.0397(8) 0.0456(8) 0.0310(7) -0.0038(6) 0.0026(6) -0.0006(6)
C2 0.0523(9) 0.0423(8) 0.0331(7) -0.0046(6) 0.0111(6) -0.0002(7)
C3 0.0510(9) 0.0457(9) 0.0351(7) 0.0024(6) 0.0128(7) 0.0121(7)
C4 0.0364(8) 0.0536(9) 0.0379(7) -0.0013(7) 0.0039(6) 0.0106(7)
C11 0.0284(6) 0.0260(6) 0.0266(6) 0.0026(5) 0.0022(5) -0.0007(5)
C12 0.0288(7) 0.0286(6) 0.0248(6) -0.0005(5) -0.0005(5) -0.0007(5)
C13 0.0257(6) 0.0360(7) 0.0287(6) 0.0008(5) 0.0023(5) -0.0030(5)
C14 0.0314(7) 0.0339(7) 0.0258(6) 0.0016(5) 0.0033(5) -0.0015(5)
C15 0.0313(7) 0.0400(7) 0.0254(6) 0.0037(5) -0.0028(5) -0.0015(6)
C16 0.0263(7) 0.0312(7) 0.0293(7) 0.0012(5) 0.0009(5) -0.0007(5)
C17 0.0274(6) 0.0368(7) 0.0295(6) 0.0017(5) -0.0020(5) 0.0020(5)
C18 0.0398(8) 0.0452(8) 0.0382(7) 0.0124(6) 0.0013(6) 0.0093(7)
C19 0.0354(8) 0.0528(9) 0.0406(8) -0.0016(7) -0.0093(6) -0.0022(7)
C20 0.0394(8) 0.0459(8) 0.0408(8) -0.0004(6) 0.0017(6) 0.0094(7)
C21 0.0353(7) 0.0446(8) 0.0279(7) 0.0075(6) 0.0043(5) -0.0033(6)
C22 0.0433(9) 0.0856(13) 0.0460(9) 0.0234(9) 0.0046(7) -0.0185(9)
C23 0.0852(13) 0.0629(11) 0.0342(8) 0.0011(7) 0.0188(8) -0.0030(10)
C24 0.0523(10) 0.0564(10) 0.0527(10) 0.0254(8) 0.0062(8) 0.0000(8)
C25 0.0261(6) 0.0369(7) 0.0349(7) 0.0028(6) -0.0020(5) -0.0023(6)
C26 0.0401(8) 0.0486(9) 0.0459(8) -0.0081(7) -0.0024(7) -0.0073(7)
C27 0.0301(7) 0.0490(9) 0.0431(8) 0.0060(7) -0.0029(6) 0.0005(6)
C28 0.0341(7) 0.0425(8) 0.0475(8) 0.0082(6) -0.0027(6) -0.0105(6)

loop_
_atom_type_symbol
_atom_type_description
_atom_type_scat_dispersion_real
_atom_type_scat_dispersion_imag
_atom_type_scat_source
C C 0.0181 0.0091 'International Tables Vol C Tables 4.2.6.8 and 6.1.1.4'
H H 0.0000 0.0000 'International Tables Vol C Tables 4.2.6.8 and 6.1.1.4'
P P 0.2955 0.4335 'International Tables Vol C Tables 4.2.6.8 and 6.1.1.4'

loop_
_geom_angle_atom_site_label_1
_geom_angle_atom_site_label_2
_geom_angle_atom_site_label_3
_geom_angle
C11 P1 C4 101.07(6)
C11 P1 C1 100.73(6)
C4 P1 C1 90.72(7)
C2 C1 P1 106.14(10)
C2 C1 H1A 110.5
P1 C1 H1A 110.5
C2 C1 H1B 110.5
P1 C1 H1B 110.5
H1A C1 H1B 108.7
C3 C2 C1 117.17(14)
C3 C2 H2 121.4
C1 C2 H2 121.4
C2 C3 C4 116.99(14)
C2 C3 H3 121.5
C4 C3 H3 121.5
C3 C4 P1 106.38(10)
C3 C4 H4A 110.5
P1 C4 H4A 110.5
C3 C4 H4B 110.5
P1 C4 H4B 110.5
H4A C4 H4B 108.6
C12 C11 C16 117.09(11)
C12 C11 P1 121.03(9)
C16 C11 P1 121.17(9)
C13 C12 C11 118.29(11)
C13 C12 C17 115.18(11)
C11 C12 C17 125.99(11)
C14 C13 C12 123.29(12)
C14 C13 H13 118.4
C12 C13 H13 118.4
C13 C14 C15 115.88(11)
C13 C14 C21 123.30(12)
C15 C14 C21 120.34(11)
C16 C15 C14 123.58(12)
C16 C15 H15 118.2
C14 C15 H15 118.2
C15 C16 C11 118.04(11)
C15 C16 C25 115.28(11)
C11 C16 C25 126.01(11)
C18 C17 C19 108.97(11)
C18 C17 C20 104.63(11)
C19 C17 C20 108.03(12)
C18 C17 C12 115.70(11)
C19 C17 C12 112.91(11)
C20 C17 C12 105.98(10)
C17 C18 H18A 109.5
C17 C18 H18B 109.5
H18A C18 H18B 109.5
C17 C18 H18C 109.5
H18A C18 H18C 109.5
H18B C18 H18C 109.5
C17 C19 H19A 109.5
C17 C19 H19B 109.5
H19A C19 H19B 109.5
C17 C19 H19C 109.5
H19A C19 H19C 109.5
H19B C19 H19C 109.5
C17 C20 H20A 109.5
C17 C20 H20B 109.5
H20A C20 H20B 109.5
C17 C20 H20C 109.5
H20A C20 H20C 109.5
H20B C20 H20C 109.5
C23 C21 C22 109.09(14)
C23 C21 C24 109.15(14)
C22 C21 C24 107.58(14)
C23 C21 C14 108.20(12)
C22 C21 C14 112.29(12)
C24 C21 C14 110.49(12)
C21 C22 H22A 109.5
C21 C22 H22B 109.5
H22A C22 H22B 109.5
C21 C22 H22C 109.5
H22A C22 H22C 109.5
H22B C22 H22C 109.5
C21 C23 H23A 109.5
C21 C23 H23B 109.5
H23A C23 H23B 109.5
C21 C23 H23C 109.5
H23A C23 H23C 109.5
H23B C23 H23C 109.5
C21 C24 H24A 109.5
C21 C24 H24B 109.5
H24A C24 H24B 109.5
C21 C24 H24C 109.5
H24A C24 H24C 109.5
H24B C24 H24C 109.5
C28 C25 C27 109.73(11)
C28 C25 C26 105.08(12)
C27 C25 C26 107.55(11)
C28 C25 C16 114.43(11)
C27 C25 C16 113.30(11)
C26 C25 C16 106.12(11)
C25 C26 H26A 109.5
C25 C26 H26B 109.5
H26A C26 H26B 109.5
C25 C26 H26C 109.5
H26A C26 H26C 109.5
H26B C26 H26C 109.5
C25 C27 H27A 109.5
C25 C27 H27B 109.5
H27A C27 H27B 109.5
C25 C27 H27C 109.5
H27A C27 H27C 109.5
H27B C27 H27C 109.5
C25 C28 H28A 109.5
C25 C28 H28B 109.5
H28A C28 H28B 109.5
C25 C28 H28C 109.5
H28A C28 H28C 109.5
H28B C28 H28C 109.5

loop_
_geom_bond_atom_site_label_1
_geom_bond_atom_site_label_2
_geom_bond_distance
P1 C11 1.8729(13)
P1 C4 1.8767(15)
P1 C1 1.8793(15)
C1 C2 1.494(2)
C1 H1A 0.9800
C1 H1B 0.9800
C2 C3 1.314(2)
C2 H2 0.9400
C3 C4 1.490(2)
C3 H3 0.9400
C4 H4A 0.9800
C4 H4B 0.9800
C11 C12 1.4209(18)
C11 C16 1.4300(18)
C12 C13 1.3998(17)
C12 C17 1.5587(17)
C13 C14 1.3830(18)
C13 H13 0.9400
C14 C15 1.3905(19)
C14 C21 1.5357(17)
C15 C16 1.3885(18)
C15 H15 0.9400
C16 C25 1.5597(17)
C17 C18 1.5305(18)
C17 C19 1.537(2)
C17 C20 1.5449(19)
C18 H18A 0.9700
C18 H18B 0.9700
C18 H18C 0.9700
C19 H19A 0.9700
C19 H19B 0.9700
C19 H19C 0.9700
C20 H20A 0.9700
C20 H20B 0.9700
C20 H20C 0.9700
C21 C23 1.527(2)
C21 C22 1.530(2)
C21 C24 1.531(2)
C22 H22A 0.9700
C22 H22B 0.9700
C22 H22C 0.9700
C23 H23A 0.9700
C23 H23B 0.9700
C23 H23C 0.9700
C24 H24A 0.9700
C24 H24B 0.9700
C24 H24C 0.9700
C25 C28 1.5304(18)
C25 C27 1.538(2)
C25 C26 1.548(2)
C26 H26A 0.9700
C26 H26B 0.9700
C26 H26C 0.9700
C27 H27A 0.9700
C27 H27B 0.9700
C27 H27C 0.9700
C28 H28A 0.9700
C28 H28B 0.9700
C28 H28C 0.9700

loop_
_geom_torsion_atom_site_label_1
_geom_torsion_atom_site_label_2
_geom_torsion_atom_site_label_3
_geom_torsion_atom_site_label_4
_geom_torsion
C11 P1 C1 C2 -115.26(10)
C4 P1 C1 C2 -13.85(11)
P1 C1 C2 C3 10.63(17)
C1 C2 C3 C4 0.5(2)
C2 C3 C4 P1 -11.36(17)
C11 P1 C4 C3 115.19(10)
C1 P1 C4 C3 14.12(11)
C4 P1 C11 C12 -132.69(11)
C1 P1 C11 C12 -39.82(11)
C4 P1 C11 C16 37.37(12)
C1 P1 C11 C16 130.25(11)
C16 C11 C12 C13 -19.52(17)
P1 C11 C12 C13 150.93(10)
C16 C11 C12 C17 151.64(12)
P1 C11 C12 C17 -37.91(17)
C11 C12 C13 C14 4.48(19)
C17 C12 C13 C14 -167.62(12)
C12 C13 C14 C15 9.36(19)
C12 C13 C14 C21 -178.60(12)
C13 C14 C15 C16 -8.1(2)
C21 C14 C15 C16 179.65(13)
C14 C15 C16 C11 -7.0(2)
C14 C15 C16 C25 164.20(12)
C12 C11 C16 C15 20.70(18)
P1 C11 C16 C15 -149.73(11)
C12 C11 C16 C25 -149.43(12)
P1 C11 C16 C25 40.13(17)
C13 C12 C17 C18 171.42(12)
C11 C12 C17 C18 0.01(19)
C13 C12 C17 C19 -62.08(15)
C11 C12 C17 C19 126.52(14)
C13 C12 C17 C20 55.99(15)
C11 C12 C17 C20 -115.41(14)
C13 C14 C21 C23 -100.12(16)
C15 C14 C21 C23 71.58(17)
C13 C14 C21 C22 20.3(2)
C15 C14 C21 C22 -167.97(14)
C13 C14 C21 C24 140.44(15)
C15 C14 C21 C24 -47.86(18)
C15 C16 C25 C28 -167.26(12)
C11 C16 C25 C28 3.11(19)
C15 C16 C25 C27 65.91(15)
C11 C16 C25 C27 -123.72(14)
C15 C16 C25 C26 -51.88(15)
C11 C16 C25 C26 118.50(14)
